data_4032762
loop_
_publ_author_name
'Gampe, Dominique Mario'
'Schramm, Stefan'
'Ziemann, Steffen'
'Westerhausen, Matthias'
'G\"orls, Helmar'
'Naumov, Pan\<ce'
'Beckert, Rainer'

_publ_section_title
;
 From Highly Fluorescent Donors to Strongly Absorbing Acceptors: The
 Tunable Properties of Fluorubines.
;
_journal_issue 12
_journal_name_full 'The Journal of organic chemistry'
_journal_page_first 6153
_journal_page_last 6162
_journal_paper_doi 10.1021/acs.joc.7b00676
_journal_volume 82
_journal_year 2017
_chemical_formula_moiety 'C36 H34 N6, 2(C3 H6 O)'
_chemical_formula_sum 'C42 H46 N6 O2'
_chemical_formula_weight 666.85
_chemical_name_systematic
; 
 ? 
;
_space_group_IT_number 62
_symmetry_cell_setting orthorhombic
_symmetry_space_group_name_Hall '-P 2ac 2n'
_symmetry_space_group_name_H-M 'P n m a'
_atom_sites_solution_hydrogens geom
_atom_sites_solution_primary direct
_atom_sites_solution_secondary difmap
_audit_creation_method SHELXL-97
_cell_angle_alpha 90
_cell_angle_beta 90
_cell_angle_gamma 90
_cell_formula_units_Z 4
_cell_length_a 15.9473(15)
_cell_length_b 33.829(4)
_cell_length_c 6.8715(9)
_cell_measurement_reflns_used 9140
_cell_measurement_temperature 133(2)
_cell_measurement_theta_max 25.03
_cell_measurement_theta_min 2.55
_cell_volume 3707.0(7)
_computing_cell_refinement DENZO
_computing_data_collection COLLECT
_computing_data_reduction DENZO
_computing_molecular_graphics SHELXTL/PC
_computing_publication_material SHELXL-97
_computing_structure_refinement 'SHELXL-97 (Sheldrick, 2008)'
_computing_structure_solution 'SHELXS-97 (Sheldrick, 2008)'
_diffrn_ambient_temperature 133(2)
_diffrn_measured_fraction_theta_full 0.953
_diffrn_measured_fraction_theta_max 0.953
_diffrn_measurement_device_type KappaCCD
_diffrn_measurement_method 'phi- + omega-scan'
_diffrn_radiation_monochromator graphite
_diffrn_radiation_source 'fine-focus sealed tube'
_diffrn_radiation_type MoK\a
_diffrn_radiation_wavelength 0.71073
_diffrn_reflns_av_R_equivalents 0.1593
_diffrn_reflns_av_sigmaI/netI 0.1256
_diffrn_reflns_limit_h_max 18
_diffrn_reflns_limit_h_min -18
_diffrn_reflns_limit_k_max 40
_diffrn_reflns_limit_k_min -40
_diffrn_reflns_limit_l_max 8
_diffrn_reflns_limit_l_min 0
_diffrn_reflns_number 9140
_diffrn_reflns_theta_full 25.03
_diffrn_reflns_theta_max 25.03
_diffrn_reflns_theta_min 2.55
_exptl_absorpt_coefficient_mu 0.075
_exptl_absorpt_correction_T_max 0.7456
_exptl_absorpt_correction_T_min 0.6123
_exptl_absorpt_correction_type multi-scan
_exptl_absorpt_process_details 'SADABS, Bruker-AXS, 2002'
_exptl_crystal_colour orange
_exptl_crystal_density_diffrn 1.195
_exptl_crystal_density_method 'not measured'
_exptl_crystal_description prism
_exptl_crystal_F_000 1424
_exptl_crystal_size_max 0.120
_exptl_crystal_size_mid 0.056
_exptl_crystal_size_min 0.045
_refine_diff_density_max 0.273
_refine_diff_density_min -0.257
_refine_diff_density_rms 0.063
_refine_ls_extinction_method none
_refine_ls_goodness_of_fit_ref 1.134
_refine_ls_hydrogen_treatment constr
_refine_ls_matrix_type full
_refine_ls_number_parameters 231
_refine_ls_number_reflns 3176
_refine_ls_number_restraints 0
_refine_ls_restrained_S_all 1.134
_refine_ls_R_factor_all 0.2107
_refine_ls_R_factor_gt 0.1051
_refine_ls_shift/su_max 0.000
_refine_ls_shift/su_mean 0.000
_refine_ls_structure_factor_coef Fsqd
_refine_ls_weighting_details 'calc w=1/[\s^2^(Fo^2^)+(0.0350P)^2^+10.0479P] where P=(Fo^2^+2Fc^2^)/3'
_refine_ls_weighting_scheme calc
_refine_ls_wR_factor_gt 0.1767
_refine_ls_wR_factor_ref 0.2152
_reflns_number_gt 1646
_reflns_number_total 3176
_reflns_threshold_expression >2sigma(I)
_cod_data_source_file jo7b00676_si_001.cif
_cod_data_source_block FO5817_cmpd5
_cod_original_cell_volume 3707.1(7)
_cod_database_code 4032762

loop_
_symmetry_equiv_pos_as_xyz
'x, y, z'
'-x+1/2, -y, z+1/2'
'-x, y+1/2, -z'
'x+1/2, -y+1/2, -z+1/2'
'-x, -y, -z'
'x-1/2, y, -z-1/2'
'x, -y-1/2, z'
'-x-1/2, y-1/2, z-1/2'

loop_
_atom_site_label
_atom_site_type_symbol
_atom_site_fract_x
_atom_site_fract_y
_atom_site_fract_z
_atom_site_U_iso_or_equiv
_atom_site_adp_type
_atom_site_occupancy
_atom_site_symmetry_multiplicity
_atom_site_calc_flag
_atom_site_refinement_flags
N1 N 0.6881(2) 0.29112(12) 0.7791(6) 0.0197(10) Uani 1 1 d .
N2 N 0.7619(2) 0.29237(12) 0.4906(6) 0.0189(10) Uani 1 1 d .
N3 N 0.8331(2) 0.29233(14) 0.1999(6) 0.0251(11) Uani 1 1 d .
C1 C 0.5743(3) 0.27021(16) 1.2359(8) 0.0318(15) Uani 1 1 d .
H1A H 0.5469 0.2841 1.3379 0.038 Uiso 1 1 calc R
C2 C 0.6138(3) 0.29108(18) 1.0888(7) 0.0260(13) Uani 1 1 d .
H2A H 0.6152 0.3191 1.0911 0.031 Uiso 1 1 calc R
C3 C 0.6514(3) 0.27031(14) 0.9376(6) 0.0175(12) Uani 1 1 d .
C4 C 0.7276(3) 0.27167(15) 0.6291(7) 0.0187(12) Uani 1 1 d .
C5 C 0.7986(3) 0.27109(14) 0.3408(7) 0.0184(12) Uani 1 1 d .
C6 C 0.8683(3) 0.27085(15) 0.0526(7) 0.0242(13) Uani 1 1 d .
C7 C 0.9059(3) 0.29137(19) -0.1034(7) 0.0310(14) Uani 1 1 d .
H7A H 0.9067 0.3194 -0.1037 0.037 Uiso 1 1 calc R
C8 C 0.9415(3) 0.27086(17) -0.2549(8) 0.0330(15) Uani 1 1 d .
H8A H 0.9662 0.2848 -0.3602 0.040 Uiso 1 1 calc R
C9 C 0.6742(3) 0.33335(15) 0.7630(7) 0.0200(12) Uani 1 1 d .
C10 C 0.6083(3) 0.34676(16) 0.6547(7) 0.0257(13) Uani 1 1 d .
H10A H 0.5747 0.3284 0.5851 0.031 Uiso 1 1 calc R
C11 C 0.5898(3) 0.38614(16) 0.6448(8) 0.0294(14) Uani 1 1 d .
H11A H 0.5435 0.3945 0.5684 0.035 Uiso 1 1 calc R
C12 C 0.6370(3) 0.41442(17) 0.7434(9) 0.0324(14) Uani 1 1 d .
C13 C 0.7054(3) 0.39982(17) 0.8525(8) 0.0336(15) Uani 1 1 d .
H13A H 0.7402 0.4180 0.9202 0.040 Uiso 1 1 calc R
C14 C 0.7234(3) 0.35971(16) 0.8639(8) 0.0253(13) Uani 1 1 d .
H14A H 0.7691 0.3506 0.9403 0.030 Uiso 1 1 calc R
C15 C 0.6150(4) 0.45769(19) 0.7329(10) 0.0480(18) Uani 1 1 d .
C16 C 0.6729(6) 0.4835(2) 0.8491(14) 0.107(4) Uani 1 1 d .
H16A H 0.6681 0.4768 0.9874 0.160 Uiso 1 1 calc R
H16B H 0.6577 0.5113 0.8297 0.160 Uiso 1 1 calc R
H16C H 0.7308 0.4792 0.8060 0.160 Uiso 1 1 calc R
C17 C 0.5241(4) 0.4633(2) 0.8064(10) 0.066(2) Uani 1 1 d .
H17A H 0.5192 0.4528 0.9390 0.099 Uiso 1 1 calc R
H17B H 0.4854 0.4491 0.7205 0.099 Uiso 1 1 calc R
H17C H 0.5101 0.4915 0.8065 0.099 Uiso 1 1 calc R
C18 C 0.6163(4) 0.4709(2) 0.5175(11) 0.066(2) Uani 1 1 d .
H18A H 0.6714 0.4651 0.4612 0.099 Uiso 1 1 calc R
H18B H 0.6053 0.4993 0.5096 0.099 Uiso 1 1 calc R
H18C H 0.5730 0.4565 0.4451 0.099 Uiso 1 1 calc R
O1A O 0.8999(3) 0.40691(16) 0.1137(7) 0.0704(17) Uani 1 1 d .
C1A C 0.9564(4) 0.3698(2) 0.3733(11) 0.070(2) Uani 1 1 d .
H1AA H 1.0101 0.3740 0.3075 0.105 Uiso 1 1 calc R
H1AB H 0.9428 0.3415 0.3723 0.105 Uiso 1 1 calc R
H1AC H 0.9603 0.3790 0.5081 0.105 Uiso 1 1 calc R
C2A C 0.8892(4) 0.39217(18) 0.2699(10) 0.0402(16) Uani 1 1 d .
C3A C 0.8069(4) 0.3947(2) 0.3711(10) 0.058(2) Uani 1 1 d .
H3AA H 0.7669 0.4090 0.2889 0.088 Uiso 1 1 calc R
H3AB H 0.8138 0.4087 0.4948 0.088 Uiso 1 1 calc R
H3AC H 0.7857 0.3680 0.3963 0.088 Uiso 1 1 calc R

loop_
_atom_site_aniso_label
_atom_site_aniso_U_11
_atom_site_aniso_U_22
_atom_site_aniso_U_33
_atom_site_aniso_U_23
_atom_site_aniso_U_13
_atom_site_aniso_U_12
N1 0.025(2) 0.014(2) 0.020(2) -0.002(2) 0.001(2) 0.0023(19)
N2 0.019(2) 0.014(2) 0.023(2) 0.002(2) -0.001(2) -0.0013(18)
N3 0.019(2) 0.031(3) 0.025(3) -0.001(2) 0.001(2) -0.001(2)
C1 0.023(3) 0.052(4) 0.021(3) -0.009(3) 0.003(2) -0.002(3)
C2 0.015(3) 0.037(4) 0.026(3) -0.008(3) -0.003(2) 0.003(2)
C3 0.017(3) 0.020(3) 0.015(3) 0.002(2) -0.003(2) 0.000(2)
C4 0.011(2) 0.026(3) 0.019(3) -0.002(3) -0.003(2) -0.002(2)
C5 0.015(2) 0.022(3) 0.018(3) 0.003(3) -0.002(2) 0.001(2)
C6 0.011(3) 0.035(3) 0.026(3) 0.000(3) 0.001(2) 0.001(2)
C7 0.015(3) 0.048(4) 0.031(3) 0.009(3) 0.003(3) -0.002(3)
C8 0.017(3) 0.064(4) 0.019(3) 0.006(3) 0.002(2) 0.000(3)
C9 0.021(3) 0.019(3) 0.020(3) -0.001(2) 0.005(2) 0.005(2)
C10 0.026(3) 0.024(4) 0.027(3) -0.009(3) -0.002(3) 0.005(2)
C11 0.028(3) 0.023(4) 0.038(3) -0.006(3) -0.007(3) 0.007(2)
C12 0.036(3) 0.026(4) 0.036(3) -0.001(3) 0.006(3) 0.007(3)
C13 0.037(3) 0.023(4) 0.041(4) -0.008(3) -0.004(3) -0.007(3)
C14 0.025(3) 0.025(4) 0.026(3) -0.005(3) -0.005(3) 0.002(2)
C15 0.070(5) 0.023(4) 0.051(4) -0.001(3) -0.004(4) 0.006(3)
C16 0.136(8) 0.019(5) 0.166(9) -0.030(5) -0.067(7) 0.009(5)
C17 0.081(5) 0.048(5) 0.070(5) -0.011(4) 0.009(4) 0.040(4)
C18 0.080(5) 0.033(5) 0.084(6) 0.014(4) 0.005(5) 0.011(4)
O1A 0.051(3) 0.106(5) 0.055(3) 0.041(3) 0.014(3) 0.016(3)
C1A 0.074(5) 0.058(6) 0.079(5) 0.014(5) -0.040(5) -0.002(4)
C2A 0.043(4) 0.028(4) 0.049(4) 0.000(3) 0.000(3) -0.002(3)
C3A 0.083(5) 0.034(5) 0.058(5) 0.005(4) 0.024(4) 0.003(4)

loop_
_atom_type_symbol
_atom_type_description
_atom_type_scat_dispersion_real
_atom_type_scat_dispersion_imag
_atom_type_scat_source
C C 0.0033 0.0016 'International Tables Vol C Tables 4.2.6.8 and 6.1.1.4'
H H 0.0000 0.0000 'International Tables Vol C Tables 4.2.6.8 and 6.1.1.4'
N N 0.0061 0.0033 'International Tables Vol C Tables 4.2.6.8 and 6.1.1.4'
O O 0.0106 0.0060 'International Tables Vol C Tables 4.2.6.8 and 6.1.1.4'

loop_
_geom_angle_atom_site_label_1
_geom_angle_atom_site_label_2
_geom_angle_atom_site_label_3
_geom_angle
_geom_angle_site_symmetry_1
_geom_angle_site_symmetry_3
C4 N1 C3 121.7(4) . .
C4 N1 C9 119.0(4) . .
C3 N1 C9 118.9(4) . .
C4 N2 C5 116.2(4) . .
C5 N3 C6 115.0(5) . .
C1 C1 C2 120.6(3) 7_565 .
C1 C1 H1A 119.7 7_565 .
C2 C1 H1A 119.7 . .
C1 C2 C3 119.0(5) . .
C1 C2 H2A 120.5 . .
C3 C2 H2A 120.5 . .
C3 C3 C2 120.4(3) 7_565 .
C3 C3 N1 119.7(3) 7_565 .
C2 C3 N1 119.9(5) . .
N2 C4 N1 118.9(5) . .
N2 C4 C4 122.5(3) . 7_565
N1 C4 C4 118.6(3) . 7_565
N3 C5 N2 115.9(5) . .
N3 C5 C5 122.8(3) . 7_565
N2 C5 C5 121.3(3) . 7_565
N3 C6 C6 122.1(3) . 7_565
N3 C6 C7 118.4(5) . .
C6 C6 C7 119.5(3) 7_565 .
C8 C7 C6 120.2(6) . .
C8 C7 H7A 119.9 . .
C6 C7 H7A 119.9 . .
C7 C8 C8 120.3(4) . 7_565
C7 C8 H8A 119.8 . .
C8 C8 H8A 119.8 7_565 .
C10 C9 C14 119.9(5) . .
C10 C9 N1 119.1(5) . .
C14 C9 N1 120.9(5) . .
C9 C10 C11 121.1(5) . .
C9 C10 H10A 119.4 . .
C11 C10 H10A 119.4 . .
C10 C11 C12 121.9(5) . .
C10 C11 H11A 119.0 . .
C12 C11 H11A 119.0 . .
C11 C12 C13 115.8(5) . .
C11 C12 C15 121.2(5) . .
C13 C12 C15 123.1(5) . .
C14 C13 C12 122.1(5) . .
C14 C13 H13A 119.0 . .
C12 C13 H13A 119.0 . .
C9 C14 C13 119.1(5) . .
C9 C14 H14A 120.4 . .
C13 C14 H14A 120.4 . .
C16 C15 C12 113.3(6) . .
C16 C15 C18 109.5(7) . .
C12 C15 C18 108.8(5) . .
C16 C15 C17 109.4(6) . .
C12 C15 C17 108.8(5) . .
C18 C15 C17 106.9(6) . .
C15 C16 H16A 109.5 . .
C15 C16 H16B 109.5 . .
H16A C16 H16B 109.5 . .
C15 C16 H16C 109.5 . .
H16A C16 H16C 109.5 . .
H16B C16 H16C 109.5 . .
C15 C17 H17A 109.5 . .
C15 C17 H17B 109.5 . .
H17A C17 H17B 109.5 . .
C15 C17 H17C 109.5 . .
H17A C17 H17C 109.5 . .
H17B C17 H17C 109.5 . .
C15 C18 H18A 109.5 . .
C15 C18 H18B 109.5 . .
H18A C18 H18B 109.5 . .
C15 C18 H18C 109.5 . .
H18A C18 H18C 109.5 . .
H18B C18 H18C 109.5 . .
C2A C1A H1AA 109.5 . .
C2A C1A H1AB 109.5 . .
H1AA C1A H1AB 109.5 . .
C2A C1A H1AC 109.5 . .
H1AA C1A H1AC 109.5 . .
H1AB C1A H1AC 109.5 . .
O1A C2A C3A 121.4(6) . .
O1A C2A C1A 122.5(6) . .
C3A C2A C1A 116.1(6) . .
C2A C3A H3AA 109.5 . .
C2A C3A H3AB 109.5 . .
H3AA C3A H3AB 109.5 . .
C2A C3A H3AC 109.5 . .
H3AA C3A H3AC 109.5 . .
H3AB C3A H3AC 109.5 . .

loop_
_geom_bond_atom_site_label_1
_geom_bond_atom_site_label_2
_geom_bond_distance
_geom_bond_site_symmetry_2
N1 C4 1.375(6) .
N1 C3 1.423(6) .
N1 C9 1.450(6) .
N2 C4 1.303(6) .
N2 C5 1.386(6) .
N3 C5 1.326(6) .
N3 C6 1.366(6) .
C1 C1 1.367(11) 7_565
C1 C2 1.385(7) .
C1 H1A 0.9500 .
C2 C3 1.390(6) .
C2 H2A 0.9500 .
C3 C3 1.374(10) 7_565
C4 C4 1.466(10) 7_565
C5 C5 1.427(10) 7_565
C6 C6 1.410(10) 7_565
C6 C7 1.411(7) .
C7 C8 1.374(7) .
C7 H7A 0.9500 .
C8 C8 1.411(11) 7_565
C8 H8A 0.9500 .
C9 C10 1.365(7) .
C9 C14 1.376(7) .
C10 C11 1.366(7) .
C10 H10A 0.9500 .
C11 C12 1.393(7) .
C11 H11A 0.9500 .
C12 C13 1.412(7) .
C12 C15 1.507(8) .
C13 C14 1.389(7) .
C13 H13A 0.9500 .
C14 H14A 0.9500 .
C15 C16 1.501(9) .
C15 C18 1.546(9) .
C15 C17 1.546(9) .
C16 H16A 0.9800 .
C16 H16B 0.9800 .
C16 H16C 0.9800 .
C17 H17A 0.9800 .
C17 H17B 0.9800 .
C17 H17C 0.9800 .
C18 H18A 0.9800 .
C18 H18B 0.9800 .
C18 H18C 0.9800 .
O1A C2A 1.196(7) .
C1A C2A 1.492(8) .
C1A H1AA 0.9800 .
C1A H1AB 0.9800 .
C1A H1AC 0.9800 .
C2A C3A 1.488(8) .
C3A H3AA 0.9800 .
C3A H3AB 0.9800 .
C3A H3AC 0.9800 .
